data_1558617
loop_
_publ_author_name
'Ling, Xia'
'Huang, Letao'
'Li, Youzhen'
'Wan, Qing'
'Wang, Zhiming'
'Qin, Anjun'
'Gao, Meng'
'Tang, Ben Zhong'

_publ_section_title
;
 Photoactivatable dihydroalkaloids for cancer cell imaging and
 chemotherapy with high spatiotemporal resolution
;
_journal_issue 10
_journal_name_full 'Materials Horizons'
_journal_page_first 2696
_journal_page_last 2701
_journal_paper_doi 10.1039/D0MH00931H
_journal_volume 7
_journal_year 2020
_chemical_formula_moiety 'Cl, C21 H18 N O4, C H4 O'
_chemical_formula_sum 'C22 H22 Cl N O5'
_chemical_formula_weight 415.85
_space_group_crystal_system monoclinic
_space_group_IT_number 14
_space_group_name_Hall '-P 2ybc'
_space_group_name_H-M_alt 'P 1 21/c 1'
_atom_sites_solution_hydrogens geom
_atom_sites_solution_primary dual
_audit_creation_date 2019-10-14
_audit_creation_method
;
Olex2 1.2
(compiled 2018.05.29 svn.r3508 for OlexSys, GUI svn.r5506)
;
_audit_update_record
;
2019-11-15 deposited with the CCDC.	2020-07-17 downloaded from the CCDC.
;
_cell_angle_alpha 90
_cell_angle_beta 96.917(14)
_cell_angle_gamma 90
_cell_formula_units_Z 4
_cell_length_a 13.288(6)
_cell_length_b 8.182(3)
_cell_length_c 17.804(7)
_cell_measurement_reflns_used 7032
_cell_measurement_temperature 170(2)
_cell_measurement_theta_max 27.09
_cell_measurement_theta_min 2.75
_cell_volume 1921.6(14)
_computing_cell_refinement 'SAINT V8.38A (?, 2016)'
_computing_data_reduction 'SAINT V8.38A (?, 2016)'
_computing_molecular_graphics 'Olex2 (Dolomanov et al., 2009)'
_computing_publication_material 'Olex2 (Dolomanov et al., 2009)'
_computing_structure_refinement 'ShelXL (Sheldrick, 2015)'
_computing_structure_solution 'ShelXT (Sheldrick, 2015)'
_diffrn_ambient_temperature 170.0
_diffrn_measured_fraction_theta_full 0.999
_diffrn_measured_fraction_theta_max 0.996
_diffrn_measurement_device_type 'Bruker APEX-II CCD'
_diffrn_measurement_method '\f and \w scans'
_diffrn_radiation_type MoK\a
_diffrn_radiation_wavelength 0.71073
_diffrn_reflns_av_R_equivalents 0.0366
_diffrn_reflns_av_unetI/netI 0.0293
_diffrn_reflns_Laue_measured_fraction_full 0.999
_diffrn_reflns_Laue_measured_fraction_max 0.996
_diffrn_reflns_limit_h_max 17
_diffrn_reflns_limit_h_min -17
_diffrn_reflns_limit_k_max 10
_diffrn_reflns_limit_k_min -9
_diffrn_reflns_limit_l_max 22
_diffrn_reflns_limit_l_min -22
_diffrn_reflns_number 17063
_diffrn_reflns_point_group_measured_fraction_full 0.999
_diffrn_reflns_point_group_measured_fraction_max 0.996
_diffrn_reflns_theta_full 25.242
_diffrn_reflns_theta_max 27.109
_diffrn_reflns_theta_min 2.615
_diffrn_standards_number 0
_exptl_absorpt_coefficient_mu 0.235
_exptl_absorpt_correction_T_max 0.7455
_exptl_absorpt_correction_T_min 0.6650
_exptl_absorpt_correction_type multi-scan
_exptl_absorpt_process_details
;
SADABS-2016/2 (Bruker,2016/2) was used for absorption correction.
wR2(int) was 0.1403 before and 0.0701 after correction.
The Ratio of minimum to maximum transmission is 0.8920.
The \l/2 correction factor is Not present.
;
_exptl_crystal_colour yellow
_exptl_crystal_colour_primary yellow
_exptl_crystal_density_diffrn 1.437
_exptl_crystal_description plate
_exptl_crystal_F_000 872
_exptl_crystal_size_max 0.2
_exptl_crystal_size_mid 0.16
_exptl_crystal_size_min 0.08
_refine_diff_density_max 0.282
_refine_diff_density_min -0.191
_refine_diff_density_rms 0.045
_refine_ls_extinction_method none
_refine_ls_goodness_of_fit_ref 1.037
_refine_ls_hydrogen_treatment constr
_refine_ls_matrix_type full
_refine_ls_number_parameters 267
_refine_ls_number_reflns 4215
_refine_ls_number_restraints 0
_refine_ls_restrained_S_all 1.037
_refine_ls_R_factor_all 0.0454
_refine_ls_R_factor_gt 0.0357
_refine_ls_shift/su_max 0.001
_refine_ls_shift/su_mean 0.000
_refine_ls_structure_factor_coef Fsqd
_refine_ls_weighting_details 'w=1/[\s^2^(Fo^2^)+(0.0462P)^2^+0.7795P] where P=(Fo^2^+2Fc^2^)/3'
_refine_ls_weighting_scheme calc
_refine_ls_wR_factor_gt 0.0920
_refine_ls_wR_factor_ref 0.0995
_reflns_Friedel_coverage 0.000
_reflns_number_gt 3545
_reflns_number_total 4215
_reflns_threshold_expression 'I > 2\s(I)'
_cod_data_source_file d0mh00931h3.cif
_cod_data_source_block 191012_che_0m
_cod_depositor_comments 'Adding full bibliography for 1558616--1558618.cif.'
_cod_original_cell_volume 1921.7(14)
_cod_database_code 1558617
_shelx_shelxl_version_number 2016/6
_shelx_space_group_comment
;
The symmetry employed for this shelxl refinement is uniquely defined
by the following loop, which should always be used as a source of
symmetry information in preference to the above space-group names.
They are only intended as comments.
;
_shelx_estimated_absorpt_t_max 0.981
_shelx_estimated_absorpt_t_min 0.955
_olex2_refinement_description
;
1. Fixed Uiso
 At 1.2 times of:
  All C(H) groups, All C(H,H) groups
 At 1.5 times of:
  All C(H,H,H) groups, All O(H) groups
2.a Secondary CH2 refined with riding coordinates:
 C18(H18A,H18B)
2.b Aromatic/amide H refined with riding coordinates:
 C1(H1), C2(H2), C9(H9), C10(H10), C11(H11), C14(H14), C17(H17)
2.c Idealised Me refined as rotating group:
 C19(H19A,H19B,H19C), C20(H20A,H20B,H20C), C21(H21A,H21B,H21C), C22(H22A,H22B,
 H22C)
2.d Idealised tetrahedral OH refined as rotating group:
 O5(H5)
;
_olex2_submission_special_instructions 'No special instructions were received'

loop_
_space_group_symop_operation_xyz
'x, y, z'
'-x, y+1/2, -z+1/2'
'-x, -y, -z'
'x, -y-1/2, z-1/2'

loop_
_atom_site_label
_atom_site_type_symbol
_atom_site_fract_x
_atom_site_fract_y
_atom_site_fract_z
_atom_site_U_iso_or_equiv
_atom_site_adp_type
_atom_site_occupancy
_atom_site_site_symmetry_order
_atom_site_calc_flag
_atom_site_refinement_flags_posn
_atom_site_refinement_flags_adp
_atom_site_refinement_flags_occupancy
_atom_site_disorder_assembly
_atom_site_disorder_group
Cl1 Cl 0.65404(3) 0.01266(5) 0.30490(2) 0.03013(11) Uani 1 1 d . . . . .
O1 O 0.13867(9) -0.08002(15) 0.33923(6) 0.0350(3) Uani 1 1 d . . . . .
O2 O 0.27038(8) 0.08829(14) 0.26108(6) 0.0289(2) Uani 1 1 d . . . . .
O3 O 0.88599(8) 0.59433(16) 0.46582(6) 0.0370(3) Uani 1 1 d . . . . .
O4 O 0.89343(9) 0.62710(16) 0.59536(6) 0.0373(3) Uani 1 1 d . . . . .
N1 N 0.51878(9) 0.32110(15) 0.36972(6) 0.0214(3) Uani 1 1 d . . . . .
C1 C 0.32536(11) 0.06075(19) 0.49669(8) 0.0263(3) Uani 1 1 d . . . . .
H1 H 0.337285 0.054634 0.550308 0.032 Uiso 1 1 calc R . . . .
C2 C 0.24134(12) -0.01383(19) 0.45900(9) 0.0278(3) Uani 1 1 d . . . . .
H2 H 0.196676 -0.071953 0.487215 0.033 Uiso 1 1 calc R . . . .
C3 C 0.21971(11) -0.00640(18) 0.37972(9) 0.0259(3) Uani 1 1 d . . . . .
C4 C 0.28471(11) 0.07848(18) 0.33852(8) 0.0238(3) Uani 1 1 d . . . . .
C5 C 0.37223(11) 0.15365(17) 0.37693(8) 0.0218(3) Uani 1 1 d . . . . .
C6 C 0.39389(11) 0.14603(17) 0.45675(8) 0.0216(3) Uani 1 1 d . . . . .
C7 C 0.48330(11) 0.22798(18) 0.49197(8) 0.0218(3) Uani 1 1 d . . . . .
C8 C 0.54958(11) 0.31115(17) 0.44856(7) 0.0213(3) Uani 1 1 d . . . . .
C9 C 0.43680(11) 0.24588(18) 0.33705(8) 0.0224(3) Uani 1 1 d . . . . .
H9 H 0.420991 0.254982 0.283737 0.027 Uiso 1 1 calc R . . . .
C10 C 0.50450(11) 0.22816(18) 0.57245(8) 0.0248(3) Uani 1 1 d . . . . .
H10 H 0.462036 0.168146 0.601750 0.030 Uiso 1 1 calc R . . . .
C11 C 0.58406(12) 0.31239(19) 0.60764(8) 0.0259(3) Uani 1 1 d . . . . .
H11 H 0.593716 0.316941 0.661338 0.031 Uiso 1 1 calc R . . . .
C12 C 0.65342(11) 0.39409(18) 0.56604(8) 0.0235(3) Uani 1 1 d . . . . .
C13 C 0.64195(11) 0.38613(18) 0.48489(8) 0.0225(3) Uani 1 1 d . . . . .
C14 C 0.72364(11) 0.4488(2) 0.44770(8) 0.0275(3) Uani 1 1 d . . . . .
H14 H 0.724224 0.435190 0.394766 0.033 Uiso 1 1 calc R . . . .
C15 C 0.80036(11) 0.5282(2) 0.49030(9) 0.0282(3) Uani 1 1 d . . . . .
C16 C 0.80594(12) 0.5459(2) 0.56860(9) 0.0283(3) Uani 1 1 d . . . . .
C17 C 0.73630(12) 0.47692(19) 0.60812(8) 0.0277(3) Uani 1 1 d . . . . .
H17 H 0.742319 0.483301 0.661749 0.033 Uiso 1 1 calc R . . . .
C18 C 0.93408(13) 0.6853(2) 0.52915(10) 0.0360(4) Uani 1 1 d . . . . .
H18A H 0.920076 0.803467 0.521982 0.043 Uiso 1 1 calc R . . . .
H18B H 1.008371 0.668472 0.534371 0.043 Uiso 1 1 calc R . . . .
C19 C 0.06612(13) -0.1602(2) 0.37964(10) 0.0380(4) Uani 1 1 d . . . . .
H19A H 0.013827 -0.211054 0.343608 0.057 Uiso 1 1 calc GR . . . .
H19B H 0.034634 -0.080012 0.410402 0.057 Uiso 1 1 calc GR . . . .
H19C H 0.100176 -0.244405 0.412616 0.057 Uiso 1 1 calc GR . . . .
C20 C 0.17882(13) 0.1702(2) 0.22890(9) 0.0349(4) Uani 1 1 d . . . . .
H20A H 0.187953 0.212062 0.178592 0.052 Uiso 1 1 calc GR . . . .
H20B H 0.164297 0.261304 0.261671 0.052 Uiso 1 1 calc GR . . . .
H20C H 0.122148 0.092790 0.224615 0.052 Uiso 1 1 calc GR . . . .
C21 C 0.57269(12) 0.4198(2) 0.31706(8) 0.0271(3) Uani 1 1 d . . . . .
H21A H 0.632283 0.359619 0.304660 0.041 Uiso 1 1 calc GR . . . .
H21B H 0.594252 0.523773 0.341170 0.041 Uiso 1 1 calc GR . . . .
H21C H 0.527116 0.441123 0.270620 0.041 Uiso 1 1 calc GR . . . .
O5 O 0.86806(10) 0.1149(2) 0.38053(7) 0.0508(4) Uani 1 1 d . . . . .
H5 H 0.809347 0.076040 0.371311 0.076 Uiso 1 1 calc GR . . . .
C22 C 0.89855(17) 0.1795(3) 0.31386(12) 0.0618(6) Uani 1 1 d . . . . .
H22A H 0.899014 0.092481 0.276075 0.093 Uiso 1 1 calc GR . . . .
H22B H 0.966798 0.225679 0.324713 0.093 Uiso 1 1 calc GR . . . .
H22C H 0.851148 0.265426 0.294237 0.093 Uiso 1 1 calc GR . . . .

loop_
_atom_site_aniso_label
_atom_site_aniso_U_11
_atom_site_aniso_U_22
_atom_site_aniso_U_33
_atom_site_aniso_U_23
_atom_site_aniso_U_13
_atom_site_aniso_U_12
Cl1 0.0344(2) 0.0353(2) 0.02069(18) -0.00090(14) 0.00331(14) -0.00136(16)
O1 0.0331(6) 0.0396(7) 0.0322(6) -0.0010(5) 0.0040(5) -0.0099(5)
O2 0.0302(6) 0.0373(7) 0.0192(5) -0.0026(4) 0.0036(4) 0.0026(5)
O3 0.0284(6) 0.0500(8) 0.0329(6) -0.0025(5) 0.0046(5) -0.0066(5)
O4 0.0319(6) 0.0449(7) 0.0346(6) -0.0089(5) 0.0025(5) -0.0067(5)
N1 0.0264(6) 0.0216(6) 0.0169(5) 0.0015(4) 0.0054(4) 0.0034(5)
C1 0.0306(8) 0.0281(8) 0.0208(7) 0.0036(6) 0.0050(6) 0.0045(6)
C2 0.0297(8) 0.0263(8) 0.0286(8) 0.0057(6) 0.0086(6) 0.0027(6)
C3 0.0263(7) 0.0236(8) 0.0277(7) -0.0008(6) 0.0032(6) 0.0021(6)
C4 0.0285(7) 0.0223(7) 0.0210(7) -0.0010(5) 0.0039(5) 0.0050(6)
C5 0.0271(7) 0.0184(7) 0.0206(7) 0.0012(5) 0.0055(5) 0.0062(6)
C6 0.0267(7) 0.0180(7) 0.0206(7) 0.0019(5) 0.0046(5) 0.0068(6)
C7 0.0266(7) 0.0189(7) 0.0202(7) 0.0013(5) 0.0039(5) 0.0068(6)
C8 0.0273(7) 0.0200(7) 0.0169(6) -0.0005(5) 0.0036(5) 0.0066(6)
C9 0.0272(7) 0.0227(7) 0.0178(6) -0.0006(5) 0.0040(5) 0.0053(6)
C10 0.0320(8) 0.0241(7) 0.0191(7) 0.0030(5) 0.0057(5) 0.0043(6)
C11 0.0346(8) 0.0268(8) 0.0162(6) 0.0004(5) 0.0033(5) 0.0059(6)
C12 0.0279(7) 0.0208(7) 0.0217(7) -0.0011(5) 0.0029(5) 0.0068(6)
C13 0.0257(7) 0.0206(7) 0.0215(7) 0.0003(5) 0.0041(5) 0.0065(6)
C14 0.0270(7) 0.0328(8) 0.0229(7) -0.0004(6) 0.0041(6) 0.0047(6)
C15 0.0250(7) 0.0306(8) 0.0296(8) 0.0013(6) 0.0056(6) 0.0049(6)
C16 0.0266(7) 0.0264(8) 0.0308(8) -0.0054(6) -0.0006(6) 0.0049(6)
C17 0.0317(8) 0.0282(8) 0.0227(7) -0.0044(6) 0.0010(6) 0.0060(6)
C18 0.0310(8) 0.0369(10) 0.0403(9) -0.0065(7) 0.0055(7) -0.0024(7)
C19 0.0333(9) 0.0358(10) 0.0461(10) 0.0011(8) 0.0093(7) -0.0069(7)
C20 0.0350(9) 0.0425(10) 0.0257(8) 0.0026(7) -0.0023(6) 0.0019(7)
C21 0.0314(8) 0.0314(8) 0.0191(7) 0.0056(6) 0.0051(6) -0.0036(6)
O5 0.0389(7) 0.0764(11) 0.0358(7) 0.0031(7) -0.0010(5) -0.0071(7)
C22 0.0502(12) 0.0839(18) 0.0497(12) 0.0103(12) -0.0013(9) -0.0261(12)

loop_
_atom_type_symbol
_atom_type_description
_atom_type_scat_dispersion_real
_atom_type_scat_dispersion_imag
_atom_type_scat_source
C C 0.0033 0.0016 'International Tables Vol C Tables 4.2.6.8 and 6.1.1.4'
H H 0.0000 0.0000 'International Tables Vol C Tables 4.2.6.8 and 6.1.1.4'
Cl Cl 0.1484 0.1585 'International Tables Vol C Tables 4.2.6.8 and 6.1.1.4'
N N 0.0061 0.0033 'International Tables Vol C Tables 4.2.6.8 and 6.1.1.4'
O O 0.0106 0.0060 'International Tables Vol C Tables 4.2.6.8 and 6.1.1.4'

loop_
_geom_angle_atom_site_label_1
_geom_angle_atom_site_label_2
_geom_angle_atom_site_label_3
_geom_angle
_geom_angle_site_symmetry_1
_geom_angle_site_symmetry_3
_geom_angle_publ_flag
C3 O1 C19 118.33(13) . . ?
C4 O2 C20 115.72(11) . . ?
C15 O3 C18 105.17(12) . . ?
C16 O4 C18 105.18(12) . . ?
C8 N1 C21 123.57(12) . . ?
C9 N1 C8 122.23(12) . . ?
C9 N1 C21 114.17(12) . . ?
C2 C1 H1 119.6 . . ?
C2 C1 C6 120.72(14) . . ?
C6 C1 H1 119.6 . . ?
C1 C2 H2 119.1 . . ?
C1 C2 C3 121.75(14) . . ?
C3 C2 H2 119.1 . . ?
O1 C3 C2 124.37(14) . . ?
O1 C3 C4 116.43(13) . . ?
C4 C3 C2 119.19(14) . . ?
O2 C4 C3 122.81(14) . . ?
O2 C4 C5 117.81(13) . . ?
C3 C4 C5 119.34(13) . . ?
C4 C5 C6 121.39(13) . . ?
C9 C5 C4 120.48(13) . . ?
C9 C5 C6 118.03(13) . . ?
C1 C6 C5 117.60(13) . . ?
C1 C6 C7 124.14(13) . . ?
C5 C6 C7 118.25(13) . . ?
C8 C7 C6 121.43(12) . . ?
C8 C7 C10 119.19(13) . . ?
C10 C7 C6 119.37(13) . . ?
N1 C8 C13 123.02(12) . . ?
C7 C8 N1 116.39(13) . . ?
C7 C8 C13 120.55(12) . . ?
N1 C9 C5 123.40(13) . . ?
N1 C9 H9 118.3 . . ?
C5 C9 H9 118.3 . . ?
C7 C10 H10 119.5 . . ?
C11 C10 C7 121.00(14) . . ?
C11 C10 H10 119.5 . . ?
C10 C11 H11 119.3 . . ?
C10 C11 C12 121.33(13) . . ?
C12 C11 H11 119.3 . . ?
C11 C12 C13 120.49(14) . . ?
C11 C12 C17 117.33(13) . . ?
C17 C12 C13 122.12(14) . . ?
C12 C13 C8 116.67(13) . . ?
C14 C13 C8 126.30(13) . . ?
C14 C13 C12 117.01(13) . . ?
C13 C14 H14 120.9 . . ?
C15 C14 C13 118.16(14) . . ?
C15 C14 H14 120.9 . . ?
O3 C15 C16 109.21(14) . . ?
C14 C15 O3 127.11(14) . . ?
C14 C15 C16 123.58(15) . . ?
O4 C16 C15 109.76(14) . . ?
C17 C16 O4 128.71(14) . . ?
C17 C16 C15 121.29(15) . . ?
C12 C17 H17 121.3 . . ?
C16 C17 C12 117.31(14) . . ?
C16 C17 H17 121.3 . . ?
O3 C18 O4 107.29(13) . . ?
O3 C18 H18A 110.3 . . ?
O3 C18 H18B 110.3 . . ?
O4 C18 H18A 110.3 . . ?
O4 C18 H18B 110.3 . . ?
H18A C18 H18B 108.5 . . ?
O1 C19 H19A 109.5 . . ?
O1 C19 H19B 109.5 . . ?
O1 C19 H19C 109.5 . . ?
H19A C19 H19B 109.5 . . ?
H19A C19 H19C 109.5 . . ?
H19B C19 H19C 109.5 . . ?
O2 C20 H20A 109.5 . . ?
O2 C20 H20B 109.5 . . ?
O2 C20 H20C 109.5 . . ?
H20A C20 H20B 109.5 . . ?
H20A C20 H20C 109.5 . . ?
H20B C20 H20C 109.5 . . ?
N1 C21 H21A 109.5 . . ?
N1 C21 H21B 109.5 . . ?
N1 C21 H21C 109.5 . . ?
H21A C21 H21B 109.5 . . ?
H21A C21 H21C 109.5 . . ?
H21B C21 H21C 109.5 . . ?
C22 O5 H5 109.5 . . ?
O5 C22 H22A 109.5 . . ?
O5 C22 H22B 109.5 . . ?
O5 C22 H22C 109.5 . . ?
H22A C22 H22B 109.5 . . ?
H22A C22 H22C 109.5 . . ?
H22B C22 H22C 109.5 . . ?

loop_
_geom_bond_atom_site_label_1
_geom_bond_atom_site_label_2
_geom_bond_distance
_geom_bond_site_symmetry_2
_geom_bond_publ_flag
O1 C3 1.3621(19) . ?
O1 C19 1.430(2) . ?
O2 C4 1.3712(18) . ?
O2 C20 1.4457(19) . ?
O3 C15 1.3774(19) . ?
O3 C18 1.435(2) . ?
O4 C16 1.3734(19) . ?
O4 C18 1.436(2) . ?
N1 C8 1.4163(18) . ?
N1 C9 1.3233(19) . ?
N1 C21 1.4854(18) . ?
C1 H1 0.9500 . ?
C1 C2 1.374(2) . ?
C1 C6 1.406(2) . ?
C2 H2 0.9500 . ?
C2 C3 1.408(2) . ?
C3 C4 1.385(2) . ?
C4 C5 1.417(2) . ?
C5 C6 1.417(2) . ?
C5 C9 1.399(2) . ?
C6 C7 1.441(2) . ?
C7 C8 1.414(2) . ?
C7 C10 1.427(2) . ?
C8 C13 1.453(2) . ?
C9 H9 0.9500 . ?
C10 H10 0.9500 . ?
C10 C11 1.351(2) . ?
C11 H11 0.9500 . ?
C11 C12 1.418(2) . ?
C12 C13 1.436(2) . ?
C12 C17 1.426(2) . ?
C13 C14 1.433(2) . ?
C14 H14 0.9500 . ?
C14 C15 1.360(2) . ?
C15 C16 1.395(2) . ?
C16 C17 1.352(2) . ?
C17 H17 0.9500 . ?
C18 H18A 0.9900 . ?
C18 H18B 0.9900 . ?
C19 H19A 0.9800 . ?
C19 H19B 0.9800 . ?
C19 H19C 0.9800 . ?
C20 H20A 0.9800 . ?
C20 H20B 0.9800 . ?
C20 H20C 0.9800 . ?
C21 H21A 0.9800 . ?
C21 H21B 0.9800 . ?
C21 H21C 0.9800 . ?
O5 H5 0.8400 . ?
O5 C22 1.403(2) . ?
C22 H22A 0.9800 . ?
C22 H22B 0.9800 . ?
C22 H22C 0.9800 . ?
